data_7235137
loop_
_publ_author_name
'Kalluvettukuzhy K. Neena'
'Pakkirisamy Thilagar'

_publ_section_title
;
 Replacing the non-polarized C[double bond, length as m-dash]C bond with
 an isoelectronic polarized B-N unit for the design and development of
 smart materials
;
_journal_name_full 'Journal of Materials Chemistry C'
_journal_page_first 11465
_journal_page_last 11473
_journal_paper_doi 10.1039/C6TC04470K
_journal_volume 4
_journal_year 2016
_chemical_formula_sum 'C28 H28 B N'
_chemical_formula_weight 389.32
_space_group_IT_number 14
_space_group_name_Hall '-P 2ybc'
_space_group_name_H-M_alt 'P 1 21/c 1'
_symmetry_cell_setting monoclinic
_symmetry_space_group_name_H-M 'P 1 21/c 1'
_atom_sites_solution_hydrogens geom
_atom_sites_solution_primary direct
_atom_sites_solution_secondary difmap
_cell_angle_alpha 90.00
_cell_angle_beta 99.827(14)
_cell_angle_gamma 90.00
_cell_formula_units_Z 4
_cell_length_a 9.224(5)
_cell_length_b 15.412(8)
_cell_length_c 16.217(8)
_cell_measurement_reflns_used 7351
_cell_measurement_temperature 100(2)
_cell_measurement_theta_max 26.64
_cell_measurement_theta_min 3.06
_cell_volume 2272(2)
_computing_cell_refinement 'Bruker saint'
_computing_data_collection 'Bruker kapa apex ccd'
_computing_data_reduction Shelxs-97
_computing_molecular_graphics ORTEP-111
_computing_publication_material 'Wingx v80.05'
_computing_structure_refinement 'SHELXL-97 (Sheldrick, 2008)'
_computing_structure_solution Shelxl-97
_diffrn_ambient_temperature 100(2)
_diffrn_measured_fraction_theta_full 0.998
_diffrn_measured_fraction_theta_max 0.998
_diffrn_measurement_device_type 'Bruker kapa apex ccd'
_diffrn_radiation_monochromator graphite
_diffrn_radiation_source 'fine-focus sealed tube'
_diffrn_radiation_type MoK\a
_diffrn_radiation_wavelength 0.71073
_diffrn_reflns_av_R_equivalents 0.0610
_diffrn_reflns_av_sigmaI/netI 0.0237
_diffrn_reflns_limit_h_max 10
_diffrn_reflns_limit_h_min -10
_diffrn_reflns_limit_k_max 18
_diffrn_reflns_limit_k_min -17
_diffrn_reflns_limit_l_max 19
_diffrn_reflns_limit_l_min -19
_diffrn_reflns_number 71456
_diffrn_reflns_theta_full 25.00
_diffrn_reflns_theta_max 25.00
_diffrn_reflns_theta_min 3.06
_exptl_absorpt_coefficient_mu 0.064
_exptl_absorpt_correction_T_max 0.997
_exptl_absorpt_correction_T_min 0.994
_exptl_absorpt_correction_type multi-scan
_exptl_absorpt_process_details Sadabs
_exptl_crystal_colour COLORLESS
_exptl_crystal_density_diffrn 1.138
_exptl_crystal_density_method 'not measured'
_exptl_crystal_description BLOCK
_exptl_crystal_F_000 832
_exptl_crystal_size_max 0.1
_exptl_crystal_size_mid 0.08
_exptl_crystal_size_min 0.05
_refine_diff_density_max 0.496
_refine_diff_density_min -0.342
_refine_diff_density_rms 0.051
_refine_ls_extinction_method none
_refine_ls_goodness_of_fit_ref 1.042
_refine_ls_hydrogen_treatment mixed
_refine_ls_matrix_type full
_refine_ls_number_parameters 271
_refine_ls_number_reflns 3987
_refine_ls_number_restraints 0
_refine_ls_restrained_S_all 1.042
_refine_ls_R_factor_all 0.0889
_refine_ls_R_factor_gt 0.0675
_refine_ls_shift/su_max 0.000
_refine_ls_shift/su_mean 0.000
_refine_ls_structure_factor_coef Fsqd
_refine_ls_weighting_details 'calc w=1/[\s^2^(Fo^2^)+(0.1073P)^2^+1.7909P] where P=(Fo^2^+2Fc^2^)/3'
_refine_ls_weighting_scheme calc
_refine_ls_wR_factor_gt 0.1858
_refine_ls_wR_factor_ref 0.2023
_reflns_number_gt 3108
_reflns_number_total 3987
_reflns_threshold_expression >2\s(I)
_cod_data_source_file J-Mater-Chem-C-2016-4-11465.cif
_cod_data_source_block 1_0m
_cod_depositor_comments
;
The following automatic conversions were performed:

data item '_exptl_absorpt_correction_type' value 'Multi-scan' was
changed to 'multi-scan' in accordance with the built-in table derived
from the CIF Core dictionary named 'cif_core.dic' version 2.4.5 last
updated on 2014-11-21.

data item '_symmetry_cell_setting' value 'Monoclinic' was changed to
'monoclinic' in accordance with the built-in table derived from the
CIF Core dictionary named 'cif_core.dic' version 2.4.5 last updated
on 2014-11-21.

Automatic conversion script
Id: cif_fix_values 6909 2019-04-08 15:41:33Z antanas 
;
_cod_original_sg_symbol_H-M P2(1)/C
_cod_database_code 7235137

loop_
_symmetry_equiv_pos_as_xyz
'x, y, z'
'-x, y+1/2, -z+1/2'
'-x, -y, -z'
'x, -y-1/2, z-1/2'

loop_
_atom_site_label
_atom_site_type_symbol
_atom_site_fract_x
_atom_site_fract_y
_atom_site_fract_z
_atom_site_U_iso_or_equiv
_atom_site_adp_type
_atom_site_occupancy
_atom_site_symmetry_multiplicity
_atom_site_calc_flag
_atom_site_refinement_flags
_atom_site_disorder_assembly
_atom_site_disorder_group
N1 N 0.42186(19) 0.16755(12) 0.12471(11) 0.0308(4) Uani 1 1 d . . .
C1 C 0.2806(2) 0.12540(15) 0.11823(13) 0.0314(5) Uani 1 1 d . . .
C7 C 0.5259(2) 0.13889(14) 0.19674(13) 0.0312(5) Uani 1 1 d . . .
C20 C 0.3028(2) 0.17399(16) -0.07557(14) 0.0377(6) Uani 1 1 d . . .
C19 C 0.3363(2) 0.24292(15) -0.01811(13) 0.0328(5) Uani 1 1 d . . .
C2 C 0.2709(3) 0.03586(16) 0.11949(15) 0.0419(6) Uani 1 1 d . . .
H2 H 0.3561 0.0027 0.1243 0.050 Uiso 1 1 calc R . .
C13 C 0.5996(2) 0.28698(14) 0.08538(14) 0.0337(5) Uani 1 1 d . . .
C18 C 0.7066(3) 0.28329(15) 0.03272(15) 0.0379(6) Uani 1 1 d . . .
C12 C 0.6678(2) 0.11714(15) 0.18896(15) 0.0368(5) Uani 1 1 d . . .
H12 H 0.6977 0.1215 0.1372 0.044 Uiso 1 1 calc R . .
C27 C 0.3794(3) 0.08720(17) -0.06393(17) 0.0468(6) Uani 1 1 d . . .
H27A H 0.4506 0.0880 -0.0133 0.070 Uiso 1 1 calc R . .
H27B H 0.4282 0.0760 -0.1106 0.070 Uiso 1 1 calc R . .
H27C H 0.3083 0.0425 -0.0605 0.070 Uiso 1 1 calc R . .
C6 C 0.1532(3) 0.17436(17) 0.11281(15) 0.0430(6) Uani 1 1 d . . .
H6 H 0.1582 0.2346 0.1131 0.052 Uiso 1 1 calc R . .
C9 C 0.5796(3) 0.10034(19) 0.34226(16) 0.0516(7) Uani 1 1 d . . .
H9 H 0.5491 0.0941 0.3937 0.062 Uiso 1 1 calc R . .
C3 C 0.1357(3) -0.00490(19) 0.11362(16) 0.0486(7) Uani 1 1 d . . .
H3 H 0.1298 -0.0651 0.1143 0.058 Uiso 1 1 calc R . .
C10 C 0.7221(3) 0.08005(18) 0.33449(17) 0.0516(7) Uani 1 1 d . . .
H10 H 0.7880 0.0606 0.3806 0.062 Uiso 1 1 calc R . .
C24 C 0.2615(3) 0.32238(17) -0.03707(15) 0.0436(6) Uani 1 1 d . . .
C11 C 0.7663(3) 0.08875(17) 0.25815(17) 0.0468(6) Uani 1 1 d . . .
H11 H 0.8626 0.0756 0.2528 0.056 Uiso 1 1 calc R . .
C26 C 0.6926(3) 0.22141(18) -0.03953(16) 0.0476(6) Uani 1 1 d . . .
H26A H 0.6008 0.1909 -0.0444 0.071 Uiso 1 1 calc R . .
H26B H 0.7723 0.1806 -0.0303 0.071 Uiso 1 1 calc R . .
H26C H 0.6956 0.2531 -0.0902 0.071 Uiso 1 1 calc R . .
C14 C 0.6247(3) 0.34444(16) 0.15460(15) 0.0458(6) Uani 1 1 d . . .
C21 C 0.1960(3) 0.1844(2) -0.14663(16) 0.0532(7) Uani 1 1 d . . .
H21 H 0.1747 0.1386 -0.1840 0.064 Uiso 1 1 calc R . .
C4 C 0.0092(3) 0.0451(2) 0.10678(18) 0.0549(7) Uani 1 1 d . . .
H4 H -0.0822 0.0183 0.1021 0.066 Uiso 1 1 calc R . .
C8 C 0.4818(3) 0.12994(17) 0.27408(15) 0.0434(6) Uani 1 1 d . . .
H8 H 0.3860 0.1440 0.2799 0.052 Uiso 1 1 calc R . .
B1 B 0.4532(3) 0.23067(16) 0.06612(15) 0.0308(6) Uani 1 1 d . . .
C5 C 0.0187(3) 0.1332(2) 0.10696(19) 0.0575(8) Uani 1 1 d . . .
H5 H -0.0666 0.1663 0.1031 0.069 Uiso 1 1 calc R . .
C23 C 0.1546(3) 0.3297(2) -0.10826(18) 0.0595(8) Uani 1 1 d . . .
H23 H 0.1045 0.3819 -0.1194 0.071 Uiso 1 1 calc R . .
C17 C 0.8331(3) 0.33466(18) 0.04955(19) 0.0525(7) Uani 1 1 d . . .
H17 H 0.9037 0.3310 0.0151 0.063 Uiso 1 1 calc R . .
C15 C 0.7514(4) 0.3956(2) 0.1682(2) 0.0641(9) Uani 1 1 d . . .
H15 H 0.7663 0.4338 0.2132 0.077 Uiso 1 1 calc R . .
C16 C 0.8541(4) 0.3905(2) 0.1166(2) 0.0675(9) Uani 1 1 d . . .
H16 H 0.9381 0.4249 0.1270 0.081 Uiso 1 1 calc R . .
C25 C 0.5191(4) 0.3531(2) 0.21586(18) 0.0633(8) Uani 1 1 d . . .
H25A H 0.4369 0.3149 0.1996 0.095 Uiso 1 1 calc R . .
H25B H 0.4847 0.4119 0.2159 0.095 Uiso 1 1 calc R . .
H25C H 0.5685 0.3380 0.2710 0.095 Uiso 1 1 calc R . .
C28 C 0.2908(4) 0.39996(19) 0.0198(2) 0.0665(9) Uani 1 1 d . . .
H28A H 0.3661 0.3859 0.0664 0.100 Uiso 1 1 calc R . .
H28B H 0.2023 0.4157 0.0398 0.100 Uiso 1 1 calc R . .
H28C H 0.3227 0.4477 -0.0106 0.100 Uiso 1 1 calc R . .
C22 C 0.1215(3) 0.2617(2) -0.16229(19) 0.0657(9) Uani 1 1 d . . .
H22 H 0.0490 0.2676 -0.2094 0.079 Uiso 1 1 calc R . .

loop_
_atom_site_aniso_label
_atom_site_aniso_U_11
_atom_site_aniso_U_22
_atom_site_aniso_U_33
_atom_site_aniso_U_23
_atom_site_aniso_U_13
_atom_site_aniso_U_12
N1 0.0263(9) 0.0354(10) 0.0306(10) 0.0020(8) 0.0045(7) 0.0022(7)
C1 0.0257(11) 0.0404(13) 0.0286(11) 0.0048(9) 0.0062(8) 0.0038(9)
C7 0.0322(12) 0.0285(11) 0.0320(11) 0.0013(9) 0.0033(9) -0.0017(9)
C20 0.0318(12) 0.0480(14) 0.0344(12) -0.0012(10) 0.0085(10) -0.0027(10)
C19 0.0294(11) 0.0392(13) 0.0315(12) 0.0044(9) 0.0103(9) 0.0034(9)
C2 0.0346(13) 0.0440(14) 0.0482(14) 0.0017(11) 0.0099(11) 0.0040(10)
C13 0.0387(12) 0.0294(11) 0.0315(11) 0.0064(9) 0.0015(9) 0.0011(9)
C18 0.0370(12) 0.0363(13) 0.0391(13) 0.0099(10) 0.0030(10) 0.0019(10)
C12 0.0329(12) 0.0413(13) 0.0357(12) 0.0026(10) 0.0047(10) 0.0000(10)
C27 0.0471(14) 0.0438(14) 0.0494(15) -0.0120(12) 0.0080(12) 0.0002(11)
C6 0.0334(13) 0.0468(14) 0.0501(15) 0.0090(11) 0.0112(11) 0.0067(11)
C9 0.0635(18) 0.0583(17) 0.0318(13) 0.0049(12) 0.0053(12) -0.0073(14)
C3 0.0493(15) 0.0492(15) 0.0486(15) -0.0054(12) 0.0121(12) -0.0127(12)
C10 0.0564(17) 0.0510(16) 0.0405(14) 0.0105(12) -0.0115(12) -0.0025(13)
C24 0.0453(14) 0.0478(15) 0.0391(13) 0.0095(11) 0.0118(11) 0.0140(11)
C11 0.0341(13) 0.0517(15) 0.0510(15) 0.0059(12) -0.0026(11) 0.0023(11)
C26 0.0466(15) 0.0517(15) 0.0484(15) 0.0013(12) 0.0188(12) 0.0018(12)
C14 0.0648(17) 0.0332(13) 0.0361(13) 0.0007(10) -0.0006(12) -0.0039(12)
C21 0.0459(15) 0.073(2) 0.0380(14) -0.0047(13) 0.0010(11) -0.0056(14)
C4 0.0349(14) 0.072(2) 0.0572(17) 0.0031(15) 0.0071(12) -0.0149(13)
C8 0.0420(13) 0.0513(15) 0.0385(13) 0.0031(11) 0.0116(11) 0.0012(11)
B1 0.0346(13) 0.0285(12) 0.0307(13) -0.0020(10) 0.0098(10) 0.0085(10)
C5 0.0287(13) 0.077(2) 0.0675(19) 0.0167(16) 0.0106(12) 0.0080(13)
C23 0.0539(17) 0.069(2) 0.0533(17) 0.0201(15) 0.0035(13) 0.0225(15)
C17 0.0415(14) 0.0502(16) 0.0656(18) 0.0135(14) 0.0088(13) -0.0079(12)
C15 0.083(2) 0.0486(17) 0.0539(17) -0.0062(13) -0.0065(16) -0.0206(15)
C16 0.0619(19) 0.0582(18) 0.076(2) 0.0046(16) -0.0066(17) -0.0271(15)
C25 0.099(2) 0.0499(16) 0.0425(15) -0.0128(13) 0.0153(15) -0.0007(16)
C28 0.087(2) 0.0438(16) 0.068(2) 0.0027(14) 0.0095(17) 0.0287(16)
C22 0.0493(17) 0.095(3) 0.0456(16) 0.0133(16) -0.0110(13) 0.0071(16)

loop_
_atom_type_symbol
_atom_type_description
_atom_type_scat_dispersion_real
_atom_type_scat_dispersion_imag
_atom_type_scat_source
C C 0.0033 0.0016 'International Tables Vol C Tables 4.2.6.8 and 6.1.1.4'
H H 0.0000 0.0000 'International Tables Vol C Tables 4.2.6.8 and 6.1.1.4'
N N 0.0061 0.0033 'International Tables Vol C Tables 4.2.6.8 and 6.1.1.4'
B B 0.0013 0.0007 'International Tables Vol C Tables 4.2.6.8 and 6.1.1.4'

loop_
_geom_angle_atom_site_label_1
_geom_angle_atom_site_label_2
_geom_angle_atom_site_label_3
_geom_angle
_geom_angle_site_symmetry_1
_geom_angle_site_symmetry_3
B1 N1 C1 122.85(18) . .
B1 N1 C7 124.37(18) . .
C1 N1 C7 112.78(17) . .
C2 C1 C6 119.2(2) . .
C2 C1 N1 120.48(19) . .
C6 C1 N1 120.3(2) . .
C12 C7 C8 119.2(2) . .
C12 C7 N1 120.6(2) . .
C8 C7 N1 120.1(2) . .
C21 C20 C19 120.3(2) . .
C21 C20 C27 117.1(2) . .
C19 C20 C27 122.6(2) . .
C20 C19 C24 117.7(2) . .
C20 C19 B1 120.9(2) . .
C24 C19 B1 121.4(2) . .
C1 C2 C3 120.7(2) . .
C18 C13 C14 117.9(2) . .
C18 C13 B1 121.1(2) . .
C14 C13 B1 121.0(2) . .
C17 C18 C13 120.4(2) . .
C17 C18 C26 118.1(2) . .
C13 C18 C26 121.5(2) . .
C7 C12 C11 120.2(2) . .
C5 C6 C1 119.7(3) . .
C8 C9 C10 120.3(2) . .
C2 C3 C4 119.3(3) . .
C11 C10 C9 119.6(2) . .
C23 C24 C19 120.1(3) . .
C23 C24 C28 118.2(2) . .
C19 C24 C28 121.6(2) . .
C10 C11 C12 120.3(2) . .
C15 C14 C13 119.8(3) . .
C15 C14 C25 117.6(2) . .
C13 C14 C25 122.6(2) . .
C22 C21 C20 120.9(3) . .
C5 C4 C3 120.1(2) . .
C9 C8 C7 120.2(2) . .
N1 B1 C13 120.27(19) . .
N1 B1 C19 117.8(2) . .
C13 B1 C19 121.93(19) . .
C4 C5 C6 121.0(3) . .
C22 C23 C24 121.3(3) . .
C16 C17 C18 120.6(3) . .
C16 C15 C14 121.3(3) . .
C15 C16 C17 120.0(3) . .
C23 C22 C21 119.7(3) . .

loop_
_geom_bond_atom_site_label_1
_geom_bond_atom_site_label_2
_geom_bond_distance
_geom_bond_site_symmetry_2
N1 B1 1.423(3) .
N1 C1 1.444(3) .
N1 C7 1.449(3) .
C1 C2 1.383(4) .
C1 C6 1.387(3) .
C7 C12 1.377(3) .
C7 C8 1.390(3) .
C20 C21 1.392(4) .
C20 C19 1.412(3) .
C20 C27 1.510(4) .
C19 C24 1.414(3) .
C19 B1 1.600(3) .
C2 C3 1.385(3) .
C13 C18 1.413(3) .
C13 C14 1.417(3) .
C13 B1 1.591(3) .
C18 C17 1.398(4) .
C18 C26 1.499(4) .
C12 C11 1.388(3) .
C6 C5 1.382(4) .
C9 C8 1.380(4) .
C9 C10 1.378(4) .
C3 C4 1.386(4) .
C10 C11 1.375(4) .
C24 C23 1.389(4) .
C24 C28 1.506(4) .
C14 C15 1.395(4) .
C14 C25 1.512(4) .
C21 C22 1.377(5) .
C4 C5 1.361(4) .
C23 C22 1.366(5) .
C17 C16 1.375(5) .
C15 C16 1.369(5) .
